data_1514615
loop_
_publ_author_name
'Baniodeh, Amer'
'Anson, Christopher E.'
'Powell, Annie K.'

_publ_section_title
;
 Ringing the changes in Feiii/Ybiii cyclic coordination clusters
;
_journal_issue 12
_journal_name_full 'Chemical Science'
_journal_page_first 4354
_journal_paper_doi 10.1039/c3sc52041b
_journal_volume 4
_journal_year 2013
_chemical_formula_moiety 'C140 H290 Fe10 N30 O90 Yb10, 21(C2 H3 N)'
_chemical_formula_sum 'C182 H353 Fe10 N51 O90 Yb10'
_chemical_formula_weight 6985.05
_chemical_name_systematic
; 
 ? 
;
_space_group_IT_number 2
_symmetry_cell_setting triclinic
_symmetry_space_group_name_Hall '-P 1'
_symmetry_space_group_name_H-M 'P -1'
_atom_sites_solution_hydrogens geom
_atom_sites_solution_primary direct
_atom_sites_solution_secondary difmap
_audit_creation_method SHELXL-97
_cell_angle_alpha 108.791(5)
_cell_angle_beta 101.118(6)
_cell_angle_gamma 95.993(5)
_cell_formula_units_Z 1
_cell_length_a 16.5530(12)
_cell_length_b 20.5964(13)
_cell_length_c 21.1312(16)
_cell_measurement_reflns_used 38566
_cell_measurement_temperature 150(2)
_cell_measurement_theta_max 26.31
_cell_measurement_theta_min 1.45
_cell_volume 6583.9(9)
_computing_cell_refinement 'X-Area 1.38 (Stoe & Cie GmbH, 2006)'
_computing_data_collection 'WinXpose 1.6.8 (Stoe & Cie GmbH, 2004)'
_computing_data_reduction 'X-Area 1.38 (Stoe & Cie GmbH, 2006)'
_computing_molecular_graphics 'Diamond 2.1 (Crystal Impact, 1998)'
_computing_publication_material 'SHELXTL 6.14 (BrukerAXS Inc., 2003)'
_computing_structure_refinement 'SHELXTL 6.14 (BrukerAXS Inc., 2003)'
_computing_structure_solution 'SHELXTL 6.14 (BrukerAXS Inc., 2003)'
_diffrn_ambient_temperature 150(2)
_diffrn_detector_area_resol_mean 6.667
_diffrn_measured_fraction_theta_full 0.993
_diffrn_measured_fraction_theta_max 0.992
_diffrn_measurement_device_type 'Stoe IPDS II'
_diffrn_measurement_method 'area detector'
_diffrn_radiation_monochromator graphite
_diffrn_radiation_source 'fine-focus sealed tube'
_diffrn_radiation_type MoK\a
_diffrn_radiation_wavelength 0.71073
_diffrn_reflns_av_R_equivalents 0.0528
_diffrn_reflns_av_sigmaI/netI 0.0673
_diffrn_reflns_limit_h_max 20
_diffrn_reflns_limit_h_min -20
_diffrn_reflns_limit_k_max 25
_diffrn_reflns_limit_k_min -25
_diffrn_reflns_limit_l_max 26
_diffrn_reflns_limit_l_min -26
_diffrn_reflns_number 62927
_diffrn_reflns_theta_full 25.25
_diffrn_reflns_theta_max 26.02
_diffrn_reflns_theta_min 2.10
_exptl_absorpt_coefficient_mu 4.133
_exptl_absorpt_correction_T_max 0.502
_exptl_absorpt_correction_T_min 0.353
_exptl_absorpt_correction_type multi-scan
_exptl_absorpt_process_details
;
XPREP in SHELXTL 6.14 (BrukerAXS Inc., 2003)
;
_exptl_crystal_colour 'pale yellow'
_exptl_crystal_density_diffrn 1.762
_exptl_crystal_density_method 'not measured'
_exptl_crystal_description block
_exptl_crystal_F_000 3482
_exptl_crystal_size_max 0.31
_exptl_crystal_size_mid 0.24
_exptl_crystal_size_min 0.20
_platon_squeeze_details
;
Spek, A.L. (2003), J. Appl. Cryst. 36, 7-13
;
_refine_diff_density_max 0.951
_refine_diff_density_min -1.530
_refine_diff_density_rms 0.126
_refine_ls_extinction_method none
_refine_ls_goodness_of_fit_ref 0.959
_refine_ls_hydrogen_treatment mixed
_refine_ls_matrix_type full
_refine_ls_number_parameters 1276
_refine_ls_number_reflns 25727
_refine_ls_number_restraints 5
_refine_ls_restrained_S_all 0.959
_refine_ls_R_factor_all 0.0785
_refine_ls_R_factor_gt 0.0474
_refine_ls_shift/su_max 0.001
_refine_ls_shift/su_mean 0.000
_refine_ls_structure_factor_coef Fsqd
_refine_ls_weighting_details 'calc w=1/[\s^2^(Fo^2^)+(0.0518P)^2^+0.0000P] where P=(Fo^2^+2Fc^2^)/3'
_refine_ls_weighting_scheme calc
_refine_ls_wR_factor_gt 0.1034
_refine_ls_wR_factor_ref 0.1101
_reflns_number_gt 15716
_reflns_number_total 25727
_reflns_threshold_expression >2sigma(I)
_cod_data_source_file c3sc52041b.txt
_cod_data_source_block ambf10ybs
_cod_original_cell_volume 6583.9(8)
_cod_database_code 1514615

loop_
_symmetry_equiv_pos_as_xyz
'x, y, z'
'-x, -y, -z'

loop_
_atom_site_label
_atom_site_type_symbol
_atom_site_fract_x
_atom_site_fract_y
_atom_site_fract_z
_atom_site_U_iso_or_equiv
_atom_site_adp_type
_atom_site_occupancy
_atom_site_symmetry_multiplicity
_atom_site_calc_flag
_atom_site_refinement_flags
Yb1 Yb 0.15473(2) 0.823284(16) 0.405657(15) 0.05423(9) Uani 1 1 d .
Yb2 Yb -0.00235(2) 0.511641(17) 0.238352(18) 0.06092(9) Uani 1 1 d .
Yb3 Yb 0.23322(2) 0.339230(18) 0.091731(19) 0.06549(10) Uani 1 1 d .
Yb4 Yb 0.33703(2) 0.090863(18) 0.172421(17) 0.06011(9) Uani 1 1 d .
Yb5 Yb 0.71196(2) 0.091236(18) 0.281050(16) 0.06132(10) Uani 1 1 d .
Fe1 Fe 0.11817(7) 0.67060(5) 0.27422(5) 0.0583(3) Uani 1 1 d .
Fe2 Fe 0.07594(7) 0.36622(5) 0.17572(5) 0.0577(3) Uani 1 1 d .
Fe3 Fe 0.36324(7) 0.23253(6) 0.12361(7) 0.0684(3) Uani 1 1 d .
Fe4 Fe 0.50191(7) 0.05522(7) 0.26790(6) 0.0729(3) Uani 1 1 d .
Fe5 Fe 0.85697(7) 0.16201(6) 0.43141(5) 0.0598(3) Uani 1 1 d .
N1 N 0.0205(4) 0.8612(3) 0.3610(3) 0.0637(17) Uani 1 1 d .
C1 C -0.0201(7) 0.8892(6) 0.4170(4) 0.093(3) Uani 1 1 d .
H1A H -0.0637 0.8519 0.4160 0.112 Uiso 1 1 calc R
H1B H -0.0482 0.9269 0.4091 0.112 Uiso 1 1 calc R
C2 C 0.0390(5) 0.9172(4) 0.4868(4) 0.071(2) Uani 1 1 d .
H2A H 0.0723 0.9628 0.4937 0.086 Uiso 1 1 calc R
H2B H 0.0072 0.9239 0.5229 0.086 Uiso 1 1 calc R
O1 O 0.0931(3) 0.8683(2) 0.4914(2) 0.0600(13) Uani 1 1 d .
C3 C -0.0354(6) 0.7983(5) 0.3056(6) 0.097(3) Uani 1 1 d .
H3A H -0.0941 0.8055 0.3000 0.116 Uiso 1 1 calc R
H3B H -0.0199 0.7923 0.2614 0.116 Uiso 1 1 calc R
C4 C -0.0283(5) 0.7339(4) 0.3225(5) 0.076(2) Uani 1 1 d .
H4A H -0.0513 0.7365 0.3631 0.091 Uiso 1 1 calc R
H4B H -0.0606 0.6925 0.2832 0.091 Uiso 1 1 calc R
O2 O 0.0579(3) 0.7281(2) 0.3371(2) 0.0568(12) Uani 1 1 d .
C5 C 0.0433(6) 0.9131(5) 0.3313(5) 0.090(3) Uani 1 1 d .
H5A H 0.0684 0.9578 0.3693 0.108 Uiso 1 1 calc R
H5B H -0.0084 0.9203 0.3039 0.108 Uiso 1 1 calc R
C6 C 0.1037(6) 0.8951(5) 0.2859(5) 0.076(2) Uani 1 1 d .
H6A H 0.0684 0.8684 0.2385 0.092 Uiso 1 1 calc R
O3 O 0.1546(4) 0.8482(3) 0.3040(3) 0.0667(14) Uani 1 1 d D
H3 H 0.144(5) 0.806(3) 0.271(3) 0.080 Uiso 1 1 d D
C7 C 0.1536(8) 0.9572(5) 0.2804(6) 0.108(4) Uani 1 1 d .
H7A H 0.1907 0.9416 0.2497 0.162 Uiso 1 1 calc R
H7B H 0.1871 0.9870 0.3262 0.162 Uiso 1 1 calc R
H7C H 0.1156 0.9835 0.2617 0.162 Uiso 1 1 calc R
N2 N 0.2270(5) 0.6356(4) 0.2357(4) 0.081(2) Uani 1 1 d .
C8 C 0.3051(6) 0.6862(5) 0.2815(5) 0.098(3) Uani 1 1 d .
H8A H 0.3444 0.6598 0.2999 0.117 Uiso 1 1 calc R
H8B H 0.3324 0.7069 0.2529 0.117 Uiso 1 1 calc R
C9 C 0.2925(7) 0.7392(7) 0.3358(9) 0.199(10) Uani 1 1 d .
H9A H 0.3067 0.7834 0.3280 0.239 Uiso 1 1 calc R
H9B H 0.3330 0.7415 0.3779 0.239 Uiso 1 1 calc R
O4 O 0.2141(3) 0.7366(2) 0.3492(2) 0.0591(12) Uani 1 1 d .
C10 C 0.2261(6) 0.5632(5) 0.2365(6) 0.091(3) Uani 1 1 d .
H10A H 0.1864 0.5295 0.1947 0.109 Uiso 1 1 calc R
H10B H 0.2825 0.5512 0.2373 0.109 Uiso 1 1 calc R
C11 C 0.1997(5) 0.5604(5) 0.2994(5) 0.078(2) Uani 1 1 d .
H11A H 0.1940 0.5122 0.2997 0.093 Uiso 1 1 calc R
H11B H 0.2420 0.5910 0.3414 0.093 Uiso 1 1 calc R
O5 O 0.1211(3) 0.5835(2) 0.2981(3) 0.0628(13) Uani 1 1 d .
C12 C 0.2062(7) 0.6376(5) 0.1653(5) 0.095(3) Uani 1 1 d .
H12A H 0.1601 0.5987 0.1359 0.114 Uiso 1 1 calc R
H12B H 0.2555 0.6321 0.1453 0.114 Uiso 1 1 calc R
C13 C 0.1799(7) 0.7067(5) 0.1672(4) 0.088(3) Uani 1 1 d .
H13A H 0.2309 0.7438 0.1843 0.106 Uiso 1 1 calc R
O6 O 0.1263(4) 0.7243(3) 0.2128(3) 0.0699(14) Uani 1 1 d .
C14 C 0.1358(8) 0.7010(6) 0.0942(5) 0.120(4) Uani 1 1 d .
H14A H 0.1190 0.7456 0.0953 0.180 Uiso 1 1 calc R
H14B H 0.0860 0.6642 0.0768 0.180 Uiso 1 1 calc R
H14C H 0.1741 0.6896 0.0638 0.180 Uiso 1 1 calc R
N3 N -0.1028(4) 0.4974(3) 0.1278(4) 0.080(2) Uani 1 1 d .
C15 C -0.1158(6) 0.5674(4) 0.1315(5) 0.088(3) Uani 1 1 d .
H15A H -0.1449 0.5657 0.0852 0.105 Uiso 1 1 calc R
H15B H -0.1525 0.5833 0.1631 0.105 Uiso 1 1 calc R
C16 C -0.0392(8) 0.6168(5) 0.1548(5) 0.112(4) Uani 1 1 d .
H16A H -0.0118 0.6118 0.1162 0.135 Uiso 1 1 calc R
H16B H -0.0516 0.6647 0.1704 0.135 Uiso 1 1 calc R
O7 O 0.0155(3) 0.6068(3) 0.2094(2) 0.0666(14) Uani 1 1 d .
C17 C -0.0700(8) 0.4576(8) 0.0720(5) 0.143(6) Uani 1 1 d .
H17A H -0.0794 0.4789 0.0359 0.171 Uiso 1 1 calc R
H17B H -0.1042 0.4102 0.0521 0.171 Uiso 1 1 calc R
C18 C 0.0173(6) 0.4499(5) 0.0849(4) 0.078(2) Uani 1 1 d .
H18A H 0.0562 0.4800 0.0707 0.094 Uiso 1 1 calc R
O8 O 0.0455(3) 0.4459(2) 0.1507(2) 0.0580(12) Uani 1 1 d .
C19 C -0.1873(8) 0.4624(7) 0.1286(10) 0.174(8) Uani 1 1 d .
H19A H -0.2125 0.4971 0.1597 0.209 Uiso 1 1 calc R
H19B H -0.2241 0.4472 0.0817 0.209 Uiso 1 1 calc R
C20 C -0.1852(7) 0.4049(7) 0.1498(7) 0.121(4) Uani 1 1 d .
H20A H -0.1765 0.3674 0.1091 0.146 Uiso 1 1 calc R
O9 O -0.1109(4) 0.4143(3) 0.2035(4) 0.0851(18) Uani 1 1 d D
H9 H -0.091(6) 0.374(3) 0.185(5) 0.102 Uiso 1 1 d D
C21 C -0.2595(9) 0.3723(12) 0.1659(16) 0.294(16) Uani 1 1 d .
H21A H -0.3095 0.3663 0.1297 0.441 Uiso 1 1 calc R
H21B H -0.2668 0.4024 0.2102 0.441 Uiso 1 1 calc R
H21C H -0.2512 0.3267 0.1685 0.441 Uiso 1 1 calc R
N4 N 0.0974(5) 0.2994(4) 0.2384(4) 0.078(2) Uani 1 1 d .
C22 C 0.0878(7) 0.3377(5) 0.3082(5) 0.095(3) Uani 1 1 d .
H22A H 0.1441 0.3552 0.3400 0.114 Uiso 1 1 calc R
H22B H 0.0567 0.3048 0.3242 0.114 Uiso 1 1 calc R
C23 C 0.0427(8) 0.3986(5) 0.3125(5) 0.097(3) Uani 1 1 d .
H23A H -0.0185 0.3819 0.3006 0.117 Uiso 1 1 calc R
H23B H 0.0589 0.4326 0.3602 0.117 Uiso 1 1 calc R
O10 O 0.0628(3) 0.4315(3) 0.2668(3) 0.0644(13) Uani 1 1 d .
C24 C 0.1863(7) 0.2900(5) 0.2425(5) 0.092(3) Uani 1 1 d .
H24A H 0.1905 0.2530 0.2002 0.110 Uiso 1 1 calc R
H24B H 0.2073 0.2759 0.2824 0.110 Uiso 1 1 calc R
C25 C 0.2385(6) 0.3592(5) 0.2505(4) 0.085(3) Uani 1 1 d .
H25A H 0.2390 0.3949 0.2952 0.103 Uiso 1 1 calc R
H25B H 0.2969 0.3534 0.2495 0.103 Uiso 1 1 calc R
O11 O 0.2025(3) 0.3806(3) 0.1955(2) 0.0633(13) Uani 1 1 d .
C26 C 0.0342(8) 0.2354(5) 0.1977(6) 0.099(3) Uani 1 1 d .
H26A H 0.0306 0.2048 0.2251 0.118 Uiso 1 1 calc R
H26B H 0.0512 0.2096 0.1555 0.118 Uiso 1 1 calc R
C27 C -0.0495(8) 0.2549(5) 0.1784(7) 0.108(4) Uani 1 1 d .
H27A H -0.0723 0.2698 0.2204 0.130 Uiso 1 1 calc R
O12 O -0.0374(4) 0.3127(3) 0.1559(3) 0.0791(16) Uani 1 1 d .
C28 C -0.1114(9) 0.1934(7) 0.1232(8) 0.154(6) Uani 1 1 d .
H28A H -0.1656 0.2076 0.1122 0.232 Uiso 1 1 calc R
H28B H -0.1184 0.1547 0.1403 0.232 Uiso 1 1 calc R
H28C H -0.0900 0.1784 0.0816 0.232 Uiso 1 1 calc R
N5 N 0.1560(5) 0.2574(4) -0.0279(4) 0.084(2) Uani 1 1 d .
C29 C 0.0675(7) 0.2681(5) -0.0376(4) 0.089(3) Uani 1 1 d .
H29A H 0.0325 0.2298 -0.0787 0.106 Uiso 1 1 calc R
H29B H 0.0639 0.3125 -0.0459 0.106 Uiso 1 1 calc R
C30 C 0.0336(6) 0.2701(4) 0.0245(4) 0.078(3) Uani 1 1 d .
H30A H -0.0184 0.2900 0.0225 0.094 Uiso 1 1 calc R
H30B H 0.0204 0.2224 0.0251 0.094 Uiso 1 1 calc R
O13 O 0.0955(3) 0.3122(3) 0.0850(3) 0.0657(14) Uani 1 1 d .
C31 C 0.1627(8) 0.1841(5) -0.0309(5) 0.094(3) Uani 1 1 d .
H31A H 0.2084 0.1692 -0.0532 0.113 Uiso 1 1 calc R
H31B H 0.1099 0.1526 -0.0600 0.113 Uiso 1 1 calc R
C32 C 0.1795(6) 0.1767(4) 0.0393(4) 0.070(2) Uani 1 1 d .
H32A H 0.1280 0.1786 0.0565 0.084 Uiso 1 1 calc R
H32B H 0.1961 0.1310 0.0356 0.084 Uiso 1 1 calc R
O14 O 0.2437(3) 0.2307(2) 0.0857(3) 0.0640(13) Uani 1 1 d .
C33 C 0.1960(8) 0.2765(5) -0.0786(5) 0.102(4) Uani 1 1 d .
H33A H 0.1732 0.2401 -0.1247 0.123 Uiso 1 1 calc R
H33B H 0.1806 0.3209 -0.0813 0.123 Uiso 1 1 calc R
C34 C 0.2885(9) 0.2843(7) -0.0615(6) 0.111(4) Uani 1 1 d .
H34A H 0.3029 0.2365 -0.0730 0.134 Uiso 1 1 calc R
O15 O 0.3184(5) 0.3194(3) 0.0109(4) 0.097(2) Uani 1 1 d D
H15 H 0.359(5) 0.298(5) 0.028(5) 0.116 Uiso 1 1 d D
C35 C 0.3258(11) 0.3192(9) -0.1036(9) 0.182(8) Uani 1 1 d .
H35A H 0.3867 0.3231 -0.0918 0.273 Uiso 1 1 calc R
H35B H 0.3115 0.3658 -0.0941 0.273 Uiso 1 1 calc R
H35C H 0.3036 0.2916 -0.1526 0.273 Uiso 1 1 calc R
N6 N 0.4941(5) 0.2774(4) 0.1826(5) 0.097(3) Uani 1 1 d .
C36 C 0.5046(7) 0.3540(5) 0.2080(8) 0.121(4) Uani 1 1 d .
H36A H 0.5587 0.3737 0.2023 0.146 Uiso 1 1 calc R
H36B H 0.5062 0.3710 0.2578 0.146 Uiso 1 1 calc R
C37 C 0.4331(6) 0.3802(5) 0.1696(7) 0.101(3) Uani 1 1 d .
H37A H 0.4293 0.4279 0.1984 0.121 Uiso 1 1 calc R
H37B H 0.4452 0.3821 0.1261 0.121 Uiso 1 1 calc R
O16 O 0.3566(3) 0.3353(3) 0.1551(3) 0.0780(16) Uani 1 1 d .
C38 C 0.5096(7) 0.2493(6) 0.2396(7) 0.112(4) Uani 1 1 d .
H38A H 0.5582 0.2789 0.2767 0.134 Uiso 1 1 calc R
H38B H 0.5210 0.2013 0.2225 0.134 Uiso 1 1 calc R
C39 C 0.4300(6) 0.2499(5) 0.2661(5) 0.095(3) Uani 1 1 d .
H39A H 0.4348 0.2295 0.3029 0.115 Uiso 1 1 calc R
H39B H 0.4198 0.2981 0.2849 0.115 Uiso 1 1 calc R
O17 O 0.3642(3) 0.2093(3) 0.2089(3) 0.0691(15) Uani 1 1 d .
C40 C 0.5407(8) 0.2489(6) 0.1317(9) 0.135(5) Uani 1 1 d .
H40A H 0.5392 0.1987 0.1238 0.162 Uiso 1 1 calc R
H40B H 0.5999 0.2727 0.1491 0.162 Uiso 1 1 calc R
C41 C 0.5032(9) 0.2584(6) 0.0639(8) 0.125(5) Uani 1 1 d .
H41A H 0.5203 0.3085 0.0701 0.150 Uiso 1 1 calc R
O18 O 0.4135(5) 0.2437(3) 0.0491(4) 0.098(2) Uani 1 1 d .
C42 C 0.5304(10) 0.2143(7) 0.0009(10) 0.177(8) Uani 1 1 d .
H42A H 0.5033 0.2242 -0.0397 0.265 Uiso 1 1 calc R
H42B H 0.5140 0.1648 -0.0067 0.265 Uiso 1 1 calc R
H42C H 0.5913 0.2258 0.0087 0.265 Uiso 1 1 calc R
N7 N 0.3332(4) -0.0068(3) 0.0620(3) 0.0647(17) Uani 1 1 d .
C43 C 0.3007(5) 0.0171(4) 0.0048(4) 0.068(2) Uani 1 1 d .
H43A H 0.2405 0.0190 0.0010 0.081 Uiso 1 1 calc R
H43B H 0.3069 -0.0160 -0.0391 0.081 Uiso 1 1 calc R
C44 C 0.3485(6) 0.0882(4) 0.0181(4) 0.074(2) Uani 1 1 d .
H44A H 0.4052 0.0845 0.0103 0.089 Uiso 1 1 calc R
H44B H 0.3193 0.1092 -0.0138 0.089 Uiso 1 1 calc R
O19 O 0.3544(3) 0.1310(3) 0.0879(3) 0.0630(13) Uani 1 1 d .
C45 C 0.4181(5) -0.0222(5) 0.0635(4) 0.077(3) Uani 1 1 d .
H45A H 0.4279 -0.0324 0.0168 0.093 Uiso 1 1 calc R
H45B H 0.4217 -0.0647 0.0754 0.093 Uiso 1 1 calc R
C46 C 0.4861(5) 0.0359(5) 0.1139(4) 0.072(2) Uani 1 1 d .
H46A H 0.5390 0.0179 0.1215 0.087 Uiso 1 1 calc R
H46B H 0.4953 0.0732 0.0946 0.087 Uiso 1 1 calc R
O20 O 0.4645(3) 0.0636(3) 0.1768(2) 0.0633(13) Uani 1 1 d .
C47 C 0.2719(7) -0.0678(4) 0.0551(5) 0.088(3) Uani 1 1 d .
H47A H 0.2146 -0.0582 0.0436 0.105 Uiso 1 1 calc R
H47B H 0.2775 -0.1087 0.0168 0.105 Uiso 1 1 calc R
C48 C 0.2840(11) -0.0844(6) 0.1186(6) 0.132(5) Uani 1 1 d .
H48A H 0.3343 -0.1073 0.1216 0.159 Uiso 1 1 calc R
O21 O 0.3007(4) -0.0220(3) 0.1782(3) 0.0778(16) Uani 1 1 d D
H21 H 0.346(4) -0.022(5) 0.211(4) 0.093 Uiso 1 1 d D
C49 C 0.2118(16) -0.1341(8) 0.1185(9) 0.272(15) Uani 1 1 d .
H49A H 0.2231 -0.1443 0.1612 0.408 Uiso 1 1 calc R
H49B H 0.2035 -0.1775 0.0790 0.408 Uiso 1 1 calc R
H49C H 0.1612 -0.1134 0.1150 0.408 Uiso 1 1 calc R
N8 N 0.5018(5) 0.0700(6) 0.3778(4) 0.109(3) Uani 1 1 d .
C50 C 0.4325(7) 0.1087(9) 0.3967(6) 0.140(6) Uani 1 1 d .
H50A H 0.4561 0.1586 0.4222 0.168 Uiso 1 1 calc R
H50B H 0.4065 0.0901 0.4273 0.168 Uiso 1 1 calc R
C51 C 0.3665(6) 0.1014(7) 0.3335(5) 0.098(3) Uani 1 1 d .
H51A H 0.3288 0.0558 0.3177 0.117 Uiso 1 1 calc R
H51B H 0.3325 0.1385 0.3451 0.117 Uiso 1 1 calc R
O22 O 0.4041(3) 0.1066(3) 0.2799(3) 0.0716(15) Uani 1 1 d .
C52 C 0.5811(7) 0.1120(8) 0.4188(5) 0.118(4) Uani 1 1 d .
H52A H 0.6246 0.0825 0.4186 0.142 Uiso 1 1 calc R
H52B H 0.5776 0.1346 0.4670 0.142 Uiso 1 1 calc R
C53 C 0.6043(6) 0.1687(7) 0.3875(5) 0.108(4) Uani 1 1 d .
H53A H 0.5641 0.2013 0.3919 0.129 Uiso 1 1 calc R
H53B H 0.6612 0.1956 0.4120 0.129 Uiso 1 1 calc R
O23 O 0.6011(3) 0.1333(3) 0.3169(2) 0.0736(16) Uani 1 1 d .
C54 C 0.4942(8) -0.0036(8) 0.3768(7) 0.129(5) Uani 1 1 d .
H54A H 0.4804 -0.0056 0.4198 0.154 Uiso 1 1 calc R
H54B H 0.5483 -0.0195 0.3744 0.154 Uiso 1 1 calc R
C55 C 0.4266(9) -0.0510(8) 0.3154(7) 0.129(5) Uani 1 1 d .
H55A H 0.3708 -0.0435 0.3250 0.155 Uiso 1 1 calc R
O24 O 0.4335(4) -0.0331(4) 0.2560(4) 0.101(2) Uani 1 1 d .
C56 C 0.4329(13) -0.1279(9) 0.3018(11) 0.213(9) Uani 1 1 d .
H56A H 0.3880 -0.1574 0.2622 0.319 Uiso 1 1 calc R
H56B H 0.4276 -0.1394 0.3425 0.319 Uiso 1 1 calc R
H56C H 0.4873 -0.1360 0.2920 0.319 Uiso 1 1 calc R
N9 N 0.7470(4) -0.0313(3) 0.2581(3) 0.0650(17) Uani 1 1 d .
C57 C 0.6705(6) -0.0834(5) 0.2321(8) 0.134(5) Uani 1 1 d .
H57A H 0.6579 -0.0968 0.2707 0.161 Uiso 1 1 calc R
H57B H 0.6802 -0.1254 0.1974 0.161 Uiso 1 1 calc R
C58 C 0.5976(6) -0.0601(5) 0.2010(5) 0.084(3) Uani 1 1 d .
H58A H 0.6002 -0.0622 0.1540 0.101 Uiso 1 1 calc R
H58B H 0.5457 -0.0911 0.1975 0.101 Uiso 1 1 calc R
O25 O 0.5965(3) 0.0097(3) 0.2425(3) 0.0704(15) Uani 1 1 d .
C59 C 0.7946(10) -0.0341(5) 0.3238(5) 0.126(5) Uani 1 1 d .
H59A H 0.7846 -0.0828 0.3226 0.151 Uiso 1 1 calc R
H59B H 0.8551 -0.0209 0.3276 0.151 Uiso 1 1 calc R
C60 C 0.7740(6) 0.0099(4) 0.3834(4) 0.079(3) Uani 1 1 d .
H60A H 0.8171 0.0138 0.4247 0.095 Uiso 1 1 calc R
H60B H 0.7197 -0.0115 0.3874 0.095 Uiso 1 1 calc R
O26 O 0.7684(3) 0.0783(3) 0.3817(2) 0.0609(13) Uani 1 1 d .
C61 C 0.7996(7) -0.0408(5) 0.2103(6) 0.097(3) Uani 1 1 d .
H61A H 0.7631 -0.0534 0.1635 0.116 Uiso 1 1 calc R
H61B H 0.8266 -0.0813 0.2111 0.116 Uiso 1 1 calc R
C62 C 0.8652(6) 0.0172(5) 0.2202(5) 0.079(2) Uani 1 1 d .
H62A H 0.9141 0.0110 0.2525 0.095 Uiso 1 1 calc R
O27 O 0.8458(3) 0.0826(3) 0.2582(3) 0.0651(14) Uani 1 1 d D
H27 H 0.882(4) 0.104(4) 0.297(3) 0.078 Uiso 1 1 d D
C63 C 0.8976(9) 0.0197(6) 0.1617(7) 0.130(5) Uani 1 1 d .
H63A H 0.9412 0.0612 0.1762 0.195 Uiso 1 1 calc R
H63B H 0.8520 0.0219 0.1255 0.195 Uiso 1 1 calc R
H63C H 0.9213 -0.0222 0.1438 0.195 Uiso 1 1 calc R
N10 N 0.9341(5) 0.2633(3) 0.4496(3) 0.0726(19) Uani 1 1 d .
C64 C 0.8976(7) 0.2863(6) 0.3910(5) 0.100(3) Uani 1 1 d .
H64A H 0.8985 0.3371 0.4099 0.120 Uiso 1 1 calc R
H64B H 0.9348 0.2786 0.3588 0.120 Uiso 1 1 calc R
C65 C 0.8149(9) 0.2531(6) 0.3527(6) 0.149(7) Uani 1 1 d .
H65A H 0.7805 0.2734 0.3257 0.178 Uiso 1 1 calc R
O28 O 0.7882(3) 0.1906(3) 0.3573(2) 0.0680(14) Uani 1 1 d .
C66 C 0.9242(6) 0.3107(4) 0.5173(5) 0.081(3) Uani 1 1 d .
H66A H 0.9369 0.3598 0.5203 0.097 Uiso 1 1 calc R
H66B H 0.9642 0.3046 0.5554 0.097 Uiso 1 1 calc R
C67 C 0.8349(6) 0.2942(4) 0.5242(4) 0.073(2) Uani 1 1 d .
H67A H 0.8306 0.3202 0.5714 0.087 Uiso 1 1 calc R
H67B H 0.7954 0.3080 0.4913 0.087 Uiso 1 1 calc R
O29 O 0.8150(3) 0.2213(2) 0.5097(2) 0.0590(12) Uani 1 1 d .
C68 C 1.0199(6) 0.2469(5) 0.4510(5) 0.087(3) Uani 1 1 d .
H68A H 1.0426 0.2382 0.4939 0.105 Uiso 1 1 calc R
H68B H 1.0577 0.2864 0.4492 0.105 Uiso 1 1 calc R
C69 C 1.0128(6) 0.1801(5) 0.3867(5) 0.093(3) Uani 1 1 d .
H69A H 1.0059 0.1934 0.3447 0.112 Uiso 1 1 calc R
O30 O 0.9413(3) 0.1307(3) 0.3792(3) 0.0740(15) Uani 1 1 d .
C70 C 1.0916(7) 0.1470(8) 0.3941(8) 0.146(5) Uani 1 1 d .
H70A H 1.0861 0.1061 0.3528 0.219 Uiso 1 1 calc R
H70B H 1.0981 0.1329 0.4346 0.219 Uiso 1 1 calc R
H70C H 1.1408 0.1810 0.3995 0.219 Uiso 1 1 calc R
N11 N 0.2847(5) 0.9412(4) 0.4534(3) 0.0688(18) Uani 1 1 d .
O31 O 0.2092(4) 0.9496(3) 0.4463(3) 0.0681(14) Uani 1 1 d .
O32 O 0.2985(3) 0.8793(3) 0.4393(3) 0.0692(14) Uani 1 1 d .
O33 O 0.3420(4) 0.9919(3) 0.4748(3) 0.0938(19) Uani 1 1 d .
N12 N -0.0914(6) 0.5626(5) 0.3402(5) 0.096(2) Uani 1 1 d .
O34 O -0.0291(4) 0.5320(3) 0.3523(3) 0.0837(17) Uani 1 1 d .
O35 O -0.1132(4) 0.5670(4) 0.2815(4) 0.0919(19) Uani 1 1 d .
O36 O -0.1297(5) 0.5852(5) 0.3861(4) 0.139(3) Uani 1 1 d .
N13 N 0.2557(7) 0.4647(5) 0.0643(5) 0.095(3) Uani 1 1 d .
O37 O 0.3067(5) 0.4570(3) 0.1144(4) 0.0884(18) Uani 1 1 d .
O38 O 0.1909(5) 0.4182(3) 0.0350(3) 0.0867(19) Uani 1 1 d .
O39 O 0.2686(6) 0.5144(4) 0.0467(4) 0.123(3) Uani 1 1 d .
N14 N 0.1673(5) 0.0845(4) 0.1734(5) 0.078(2) Uani 1 1 d .
O40 O 0.2220(4) 0.1098(3) 0.2293(3) 0.0803(17) Uani 1 1 d .
O41 O 0.1914(3) 0.0646(3) 0.1170(3) 0.0739(15) Uani 1 1 d .
O42 O 0.0922(4) 0.0797(4) 0.1741(4) 0.109(2) Uani 1 1 d .
N15 N 0.6875(4) 0.1230(4) 0.1594(3) 0.0715(19) Uani 1 1 d .
O43 O 0.6925(4) 0.0623(3) 0.1578(2) 0.0691(15) Uani 1 1 d .
O44 O 0.6949(4) 0.1702(3) 0.2174(3) 0.0831(18) Uani 1 1 d .
O45 O 0.6758(4) 0.1375(3) 0.1059(3) 0.0834(17) Uani 1 1 d .

loop_
_atom_site_aniso_label
_atom_site_aniso_U_11
_atom_site_aniso_U_22
_atom_site_aniso_U_33
_atom_site_aniso_U_23
_atom_site_aniso_U_13
_atom_site_aniso_U_12
Yb1 0.05926(19) 0.04914(17) 0.04608(16) 0.00899(13) 0.00417(14) 0.01521(15)
Yb2 0.0625(2) 0.05010(18) 0.0652(2) 0.01104(15) 0.01722(16) 0.01481(15)
Yb3 0.0814(2) 0.05074(19) 0.0686(2) 0.01724(16) 0.02745(18) 0.02454(17)
Yb4 0.05475(19) 0.0597(2) 0.05781(19) 0.01279(15) 0.00590(15) 0.01513(15)
Yb5 0.0647(2) 0.0676(2) 0.04658(17) 0.01176(15) 0.00831(14) 0.02627(17)
Fe1 0.0646(6) 0.0491(6) 0.0495(6) 0.0047(4) 0.0078(5) 0.0111(5)
Fe2 0.0690(7) 0.0463(5) 0.0561(6) 0.0141(5) 0.0143(5) 0.0177(5)
Fe3 0.0605(7) 0.0514(6) 0.0877(8) 0.0154(6) 0.0176(6) 0.0155(5)
Fe4 0.0641(7) 0.0995(9) 0.0599(7) 0.0297(6) 0.0137(5) 0.0314(7)
Fe5 0.0661(7) 0.0613(6) 0.0471(5) 0.0136(5) 0.0081(5) 0.0182(5)
N1 0.068(4) 0.055(4) 0.057(4) 0.009(3) 0.004(3) 0.022(3)
C1 0.108(7) 0.106(7) 0.067(5) 0.024(5) 0.009(5) 0.066(6)
C2 0.072(5) 0.067(5) 0.066(5) 0.010(4) 0.007(4) 0.034(4)
O1 0.071(3) 0.056(3) 0.048(3) 0.011(2) 0.007(2) 0.024(3)
C3 0.061(5) 0.080(6) 0.126(8) 0.025(6) -0.014(5) 0.017(5)
C4 0.063(5) 0.064(5) 0.081(6) 0.008(4) -0.002(4) 0.019(4)
O2 0.047(3) 0.056(3) 0.054(3) 0.007(2) 0.002(2) 0.012(2)
C5 0.095(7) 0.098(7) 0.092(7) 0.056(6) 0.009(6) 0.035(6)
C6 0.079(6) 0.083(6) 0.078(6) 0.043(5) 0.015(5) 0.025(5)
O3 0.078(4) 0.058(3) 0.057(3) 0.013(2) 0.009(3) 0.021(3)
C7 0.137(10) 0.089(7) 0.115(9) 0.048(7) 0.038(7) 0.035(7)
N2 0.076(5) 0.065(4) 0.086(5) 0.003(4) 0.026(4) 0.007(4)
C8 0.075(6) 0.092(7) 0.101(7) 0.009(6) 0.019(5) -0.005(5)
C9 0.065(7) 0.138(11) 0.253(18) -0.119(12) 0.048(9) -0.002(7)
O4 0.058(3) 0.053(3) 0.058(3) 0.008(2) 0.010(2) 0.017(2)
C10 0.082(6) 0.065(6) 0.115(8) 0.015(5) 0.026(6) 0.023(5)
C11 0.062(5) 0.066(5) 0.098(7) 0.022(5) 0.012(5) 0.020(4)
O5 0.062(3) 0.051(3) 0.070(3) 0.013(2) 0.014(3) 0.020(2)
C12 0.110(8) 0.081(7) 0.081(7) 0.004(5) 0.045(6) 0.000(6)
C13 0.108(7) 0.081(6) 0.061(5) 0.005(5) 0.032(5) 0.000(6)
O6 0.088(4) 0.064(3) 0.048(3) 0.013(2) 0.011(3) 0.001(3)
C14 0.149(11) 0.123(9) 0.058(6) 0.020(6) 0.001(6) -0.028(8)
N3 0.068(4) 0.052(4) 0.093(5) 0.007(4) -0.011(4) 0.014(3)
C15 0.099(7) 0.063(5) 0.086(6) 0.021(5) -0.009(5) 0.027(5)
C16 0.153(10) 0.077(6) 0.070(6) 0.028(5) -0.043(6) -0.015(7)
O7 0.081(4) 0.053(3) 0.052(3) 0.013(2) -0.001(3) 0.000(3)
C17 0.136(11) 0.183(13) 0.068(7) -0.004(7) -0.018(7) 0.087(10)
C18 0.073(5) 0.102(7) 0.071(5) 0.049(5) 0.009(4) 0.021(5)
O8 0.069(3) 0.052(3) 0.051(3) 0.013(2) 0.016(2) 0.019(2)
C19 0.082(8) 0.110(10) 0.30(2) 0.090(13) -0.046(11) -0.010(7)
C20 0.071(7) 0.125(10) 0.117(9) -0.008(8) 0.013(6) -0.018(7)
O9 0.071(4) 0.067(4) 0.103(5) 0.010(3) 0.025(3) 0.004(3)
C21 0.068(9) 0.26(2) 0.60(5) 0.24(3) 0.050(17) -0.014(12)
N4 0.097(5) 0.074(5) 0.082(5) 0.039(4) 0.040(4) 0.030(4)
C22 0.132(9) 0.094(7) 0.090(7) 0.049(6) 0.058(6) 0.043(7)
C23 0.143(10) 0.083(6) 0.080(6) 0.032(5) 0.039(6) 0.043(7)
O10 0.082(4) 0.056(3) 0.060(3) 0.020(2) 0.025(3) 0.018(3)
C24 0.127(9) 0.097(7) 0.073(6) 0.044(5) 0.030(6) 0.055(7)
C25 0.092(7) 0.097(7) 0.064(5) 0.026(5) 0.005(5) 0.037(6)
O11 0.072(3) 0.065(3) 0.054(3) 0.021(2) 0.010(2) 0.025(3)
C26 0.144(10) 0.060(6) 0.098(7) 0.030(5) 0.043(7) 0.012(6)
C27 0.118(9) 0.057(6) 0.143(10) 0.030(6) 0.037(8) -0.008(6)
O12 0.077(4) 0.056(3) 0.096(4) 0.016(3) 0.024(3) 0.007(3)
C28 0.143(12) 0.093(9) 0.203(16) 0.043(10) 0.020(11) -0.016(9)
N5 0.129(7) 0.073(5) 0.064(4) 0.025(4) 0.035(4) 0.057(5)
C29 0.141(9) 0.068(5) 0.050(5) 0.012(4) 0.008(5) 0.043(6)
C30 0.095(6) 0.067(5) 0.058(5) 0.011(4) -0.001(4) 0.021(5)
O13 0.078(3) 0.054(3) 0.059(3) 0.013(2) 0.009(3) 0.019(3)
C31 0.148(9) 0.063(5) 0.066(5) 0.012(4) 0.017(6) 0.043(6)
C32 0.083(6) 0.059(5) 0.061(5) 0.015(4) 0.007(4) 0.019(4)
O14 0.069(3) 0.047(3) 0.070(3) 0.011(2) 0.014(3) 0.018(3)
C33 0.171(12) 0.086(7) 0.069(6) 0.030(5) 0.043(7) 0.068(7)
C34 0.152(11) 0.117(9) 0.111(9) 0.058(8) 0.076(8) 0.077(9)
O15 0.135(6) 0.070(4) 0.108(5) 0.033(4) 0.066(5) 0.043(4)
C35 0.222(18) 0.228(19) 0.203(17) 0.147(16) 0.146(15) 0.093(15)
N6 0.071(5) 0.062(5) 0.140(8) 0.013(5) 0.025(5) 0.009(4)
C36 0.078(7) 0.066(6) 0.190(13) 0.025(7) 0.005(8) 0.000(5)
C37 0.072(6) 0.065(6) 0.160(10) 0.030(6) 0.031(6) 0.012(5)
O16 0.060(3) 0.053(3) 0.111(5) 0.013(3) 0.022(3) 0.013(3)
C38 0.079(7) 0.082(7) 0.136(10) 0.014(7) -0.015(7) 0.011(6)
C39 0.089(7) 0.069(6) 0.087(7) -0.003(5) -0.019(5) 0.008(5)
O17 0.059(3) 0.056(3) 0.068(3) 0.005(2) -0.011(3) 0.011(2)
C40 0.088(8) 0.084(8) 0.234(18) 0.045(10) 0.053(10) 0.021(7)
C41 0.123(10) 0.087(8) 0.190(14) 0.043(9) 0.098(10) 0.036(8)
O18 0.109(5) 0.068(4) 0.148(6) 0.049(4) 0.070(5) 0.039(4)
C42 0.176(14) 0.102(10) 0.30(2) 0.062(12) 0.172(15) 0.045(10)
N7 0.070(4) 0.049(3) 0.064(4) 0.009(3) 0.008(3) 0.017(3)
C43 0.079(5) 0.061(5) 0.051(4) 0.009(4) 0.006(4) 0.012(4)
C44 0.091(6) 0.070(5) 0.058(5) 0.013(4) 0.016(4) 0.028(5)
O19 0.067(3) 0.053(3) 0.068(3) 0.015(2) 0.019(3) 0.023(3)
C45 0.081(6) 0.075(5) 0.062(5) 0.003(4) 0.008(4) 0.038(5)
C46 0.066(5) 0.093(6) 0.055(4) 0.019(4) 0.013(4) 0.026(5)
O20 0.062(3) 0.076(3) 0.054(3) 0.021(3) 0.016(2) 0.024(3)
C47 0.105(7) 0.055(5) 0.091(7) 0.016(5) 0.019(6) -0.003(5)
C48 0.217(16) 0.067(7) 0.110(9) 0.017(6) 0.067(10) 0.005(8)
O21 0.084(4) 0.072(4) 0.079(4) 0.027(3) 0.021(3) 0.018(3)
C49 0.49(4) 0.126(13) 0.159(15) 0.015(11) 0.14(2) -0.127(19)
N8 0.079(6) 0.194(10) 0.084(6) 0.072(7) 0.035(5) 0.055(6)
C50 0.091(8) 0.271(18) 0.091(8) 0.084(10) 0.037(6) 0.082(10)
C51 0.089(7) 0.153(10) 0.067(6) 0.046(6) 0.028(5) 0.054(7)
O22 0.072(3) 0.088(4) 0.053(3) 0.021(3) 0.011(3) 0.028(3)
C52 0.100(8) 0.200(14) 0.059(6) 0.041(8) 0.019(6) 0.062(9)
C53 0.080(7) 0.143(10) 0.067(6) -0.011(6) 0.007(5) 0.053(7)
O23 0.073(3) 0.088(4) 0.047(3) 0.004(3) 0.008(2) 0.032(3)
C54 0.127(10) 0.199(14) 0.122(10) 0.119(11) 0.041(8) 0.072(10)
C55 0.139(11) 0.176(14) 0.122(10) 0.092(10) 0.060(9) 0.062(10)
O24 0.095(5) 0.123(6) 0.126(6) 0.084(5) 0.041(4) 0.043(4)
C56 0.25(2) 0.173(16) 0.30(3) 0.181(18) 0.093(19) 0.075(15)
N9 0.067(4) 0.059(4) 0.059(4) 0.007(3) 0.011(3) 0.022(3)
C57 0.075(7) 0.063(6) 0.217(15) -0.003(7) 0.012(8) 0.015(5)
C58 0.085(6) 0.080(6) 0.071(6) 0.013(5) -0.001(5) 0.019(5)
O25 0.071(3) 0.079(4) 0.055(3) 0.017(3) 0.009(3) 0.024(3)
C59 0.244(15) 0.079(7) 0.061(6) 0.020(5) 0.032(7) 0.077(9)
C60 0.090(6) 0.065(5) 0.064(5) 0.013(4) -0.008(4) 0.013(5)
O26 0.068(3) 0.061(3) 0.049(3) 0.013(2) 0.007(2) 0.022(3)
C61 0.099(7) 0.074(6) 0.111(8) 0.010(6) 0.041(6) 0.033(6)
C62 0.082(6) 0.066(5) 0.079(6) 0.003(4) 0.031(5) 0.022(5)
O27 0.064(3) 0.069(3) 0.051(3) 0.007(3) 0.011(2) 0.017(3)
C63 0.165(12) 0.089(8) 0.132(10) 0.007(7) 0.089(9) 0.013(8)
N10 0.091(5) 0.064(4) 0.053(4) 0.011(3) 0.013(3) 0.011(4)
C64 0.125(9) 0.104(8) 0.092(7) 0.059(6) 0.034(7) 0.026(7)
C65 0.189(13) 0.080(7) 0.119(9) 0.047(7) -0.077(9) -0.054(8)
O28 0.083(4) 0.061(3) 0.052(3) 0.014(2) 0.005(3) 0.017(3)
C66 0.098(7) 0.057(5) 0.074(6) 0.016(4) 0.010(5) 0.002(5)
C67 0.090(6) 0.057(5) 0.064(5) 0.015(4) 0.011(4) 0.016(4)
O29 0.071(3) 0.050(3) 0.050(3) 0.012(2) 0.008(2) 0.015(2)
C68 0.076(6) 0.087(7) 0.087(6) 0.018(5) 0.019(5) 0.006(5)
C69 0.083(7) 0.095(7) 0.088(7) 0.011(6) 0.025(5) 0.018(6)
O30 0.064(3) 0.084(4) 0.064(3) 0.017(3) 0.011(3) 0.013(3)
C70 0.081(8) 0.152(12) 0.177(14) 0.017(10) 0.032(8) 0.031(8)
N11 0.078(5) 0.065(5) 0.050(4) 0.014(3) 0.006(3) -0.006(4)
O31 0.076(4) 0.052(3) 0.063(3) 0.008(2) 0.007(3) 0.014(3)
O32 0.070(3) 0.057(3) 0.068(3) 0.014(3) 0.003(3) 0.007(3)
O33 0.098(5) 0.070(4) 0.096(5) 0.022(3) 0.011(4) -0.012(4)
N12 0.092(6) 0.090(6) 0.092(6) 0.005(5) 0.038(5) 0.011(5)
O34 0.086(4) 0.088(4) 0.071(4) 0.015(3) 0.027(3) 0.015(4)
O35 0.096(5) 0.093(5) 0.095(5) 0.024(4) 0.044(4) 0.039(4)
O36 0.121(6) 0.170(8) 0.121(7) 0.018(6) 0.068(6) 0.048(6)
N13 0.133(8) 0.065(5) 0.116(7) 0.040(5) 0.074(7) 0.038(6)
O37 0.116(5) 0.055(3) 0.103(5) 0.023(3) 0.046(4) 0.027(4)
O38 0.123(6) 0.065(4) 0.098(5) 0.043(4) 0.049(4) 0.039(4)
O39 0.195(9) 0.070(4) 0.135(7) 0.048(5) 0.082(6) 0.038(5)
N14 0.060(5) 0.069(5) 0.106(6) 0.038(4) 0.009(4) 0.015(4)
O40 0.060(3) 0.092(4) 0.081(4) 0.019(3) 0.013(3) 0.025(3)
O41 0.060(3) 0.087(4) 0.072(4) 0.031(3) 0.005(3) 0.011(3)
O42 0.062(4) 0.142(7) 0.131(6) 0.057(5) 0.024(4) 0.024(4)
N15 0.069(4) 0.093(5) 0.049(4) 0.018(4) 0.010(3) 0.032(4)
O43 0.087(4) 0.070(4) 0.046(3) 0.016(3) 0.010(3) 0.027(3)
O44 0.114(5) 0.083(4) 0.050(3) 0.017(3) 0.014(3) 0.041(4)
O45 0.101(5) 0.090(4) 0.061(3) 0.026(3) 0.019(3) 0.032(4)

loop_
_atom_type_symbol
_atom_type_description
_atom_type_scat_dispersion_real
_atom_type_scat_dispersion_imag
_atom_type_scat_source
C C 0.0033 0.0016 'International Tables Vol C Tables 4.2.6.8 and 6.1.1.4'
H H 0.0000 0.0000 'International Tables Vol C Tables 4.2.6.8 and 6.1.1.4'
N N 0.0061 0.0033 'International Tables Vol C Tables 4.2.6.8 and 6.1.1.4'
O O 0.0106 0.0060 'International Tables Vol C Tables 4.2.6.8 and 6.1.1.4'
Fe Fe 0.3463 0.8444 'International Tables Vol C Tables 4.2.6.8 and 6.1.1.4'
Yb Yb -0.3850 5.5486 'International Tables Vol C Tables 4.2.6.8 and 6.1.1.4'

loop_
_geom_angle_atom_site_label_1
_geom_angle_atom_site_label_2
_geom_angle_atom_site_label_3
_geom_angle
_geom_angle_site_symmetry_1
_geom_angle_site_symmetry_3
O1 Yb1 O4 148.64(18) . .
O1 Yb1 O29 67.77(17) . 2_666
O4 Yb1 O29 82.78(17) . 2_666
O1 Yb1 O2 101.49(18) . .
O4 Yb1 O2 68.32(17) . .
O29 Yb1 O2 92.81(17) 2_666 .
O1 Yb1 O3 130.55(17) . .
O4 Yb1 O3 79.56(18) . .
O29 Yb1 O3 161.57(18) 2_666 .
O2 Yb1 O3 85.58(18) . .
O1 Yb1 O32 109.08(19) . .
O4 Yb1 O32 79.04(19) . .
O29 Yb1 O32 87.59(18) 2_666 .
O2 Yb1 O32 147.02(18) . .
O3 Yb1 O32 83.92(19) . .
O1 Yb1 O31 76.20(19) . .
O4 Yb1 O31 127.2(2) . .
O29 Yb1 O31 112.02(17) 2_666 .
O2 Yb1 O31 151.14(17) . .
O3 Yb1 O31 75.37(18) . .
O32 Yb1 O31 52.89(18) . .
O1 Yb1 N1 69.50(19) . .
O4 Yb1 N1 128.15(18) . .
O29 Yb1 N1 129.4(2) 2_666 .
O2 Yb1 N1 70.42(18) . .
O3 Yb1 N1 67.2(2) . .
O32 Yb1 N1 131.9(2) . .
O31 Yb1 N1 82.16(19) . .
O10 Yb2 O7 144.2(2) . .
O10 Yb2 O8 68.64(17) . .
O7 Yb2 O8 93.49(19) . .
O10 Yb2 O5 83.34(18) . .
O7 Yb2 O5 67.61(17) . .
O8 Yb2 O5 96.62(18) . .
O10 Yb2 O9 76.8(2) . .
O7 Yb2 O9 134.0(2) . .
O8 Yb2 O9 84.4(2) . .
O5 Yb2 O9 158.3(2) . .
O10 Yb2 O35 129.6(2) . .
O7 Yb2 O35 80.9(2) . .
O8 Yb2 O35 150.4(2) . .
O5 Yb2 O35 107.8(2) . .
O9 Yb2 O35 79.1(2) . .
O10 Yb2 O34 80.5(2) . .
O7 Yb2 O34 115.2(2) . .
O8 Yb2 O34 148.7(2) . .
O5 Yb2 O34 84.1(2) . .
O9 Yb2 O34 84.1(2) . .
O35 Yb2 O34 53.4(2) . .
O10 Yb2 N3 128.3(2) . .
O7 Yb2 N3 68.4(2) . .
O8 Yb2 N3 71.8(2) . .
O5 Yb2 N3 133.5(2) . .
O9 Yb2 N3 67.4(2) . .
O35 Yb2 N3 79.2(3) . .
O34 Yb2 N3 128.8(3) . .
O14 Yb3 O16 68.75(19) . .
O14 Yb3 O13 88.09(18) . .
O16 Yb3 O13 139.1(2) . .
O14 Yb3 O11 100.08(19) . .
O16 Yb3 O11 83.2(2) . .
O13 Yb3 O11 67.73(18) . .
O14 Yb3 O15 83.9(2) . .
O16 Yb3 O15 77.4(3) . .
O13 Yb3 O15 135.0(2) . .
O11 Yb3 O15 157.3(2) . .
O14 Yb3 O38 149.0(2) . .
O16 Yb3 O38 132.1(2) . .
O13 Yb3 O38 84.5(2) . .
O11 Yb3 O38 104.74(19) . .
O15 Yb3 O38 80.3(2) . .
O14 Yb3 O37 147.1(2) . .
O16 Yb3 O37 80.7(2) . .
O13 Yb3 O37 124.1(2) . .
O11 Yb3 O37 87.8(2) . .
O15 Yb3 O37 77.5(2) . .
O38 Yb3 O37 53.2(2) . .
O14 Yb3 N5 71.7(2) . .
O16 Yb3 N5 128.4(2) . .
O13 Yb3 N5 68.9(2) . .
O11 Yb3 N5 136.1(2) . .
O15 Yb3 N5 66.5(3) . .
O38 Yb3 N5 77.5(2) . .
O37 Yb3 N5 122.9(2) . .
O22 Yb4 O20 68.55(19) . .
O22 Yb4 O19 138.2(2) . .
O20 Yb4 O19 87.87(18) . .
O22 Yb4 O17 84.17(19) . .
O20 Yb4 O17 102.69(19) . .
O19 Yb4 O17 67.38(19) . .
O22 Yb4 O21 78.4(2) . .
O20 Yb4 O21 83.8(2) . .
O19 Yb4 O21 134.68(19) . .
O17 Yb4 O21 157.7(2) . .
O22 Yb4 O41 131.7(2) . .
O20 Yb4 O41 149.4(2) . .
O19 Yb4 O41 85.6(2) . .
O17 Yb4 O41 102.27(19) . .
O21 Yb4 O41 79.8(2) . .
O22 Yb4 O40 80.2(2) . .
O20 Yb4 O40 147.08(19) . .
O19 Yb4 O40 123.59(18) . .
O17 Yb4 O40 83.5(2) . .
O21 Yb4 O40 80.0(2) . .
O41 Yb4 O40 53.8(2) . .
O22 Yb4 N7 128.97(19) . .
O20 Yb4 N7 71.30(19) . .
O19 Yb4 N7 68.03(19) . .
O17 Yb4 N7 135.2(2) . .
O21 Yb4 N7 67.1(2) . .
O41 Yb4 N7 78.5(2) . .
O40 Yb4 N7 126.1(2) . .
O28 Yb5 O25 150.9(2) . .
O28 Yb5 O26 68.69(18) . .
O25 Yb5 O26 100.82(19) . .
O28 Yb5 O23 85.5(2) . .
O25 Yb5 O23 67.8(2) . .
O26 Yb5 O23 94.28(18) . .
O28 Yb5 O27 78.5(2) . .
O25 Yb5 O27 128.98(19) . .
O26 Yb5 O27 85.39(18) . .
O23 Yb5 O27 163.0(2) . .
O28 Yb5 O43 122.8(2) . .
O25 Yb5 O43 79.5(2) . .
O26 Yb5 O43 152.05(18) . .
O23 Yb5 O43 111.20(18) . .
O27 Yb5 O43 73.60(18) . .
O28 Yb5 O44 78.12(19) . .
O25 Yb5 O44 107.9(2) . .
O26 Yb5 O44 146.79(19) . .
O23 Yb5 O44 81.7(2) . .
O27 Yb5 O44 89.2(2) . .
O43 Yb5 O44 53.01(18) . .
O28 Yb5 N9 127.18(19) . .
O25 Yb5 N9 68.3(2) . .
O26 Yb5 N9 70.01(18) . .
O23 Yb5 N9 129.0(2) . .
O27 Yb5 N9 66.7(2) . .
O43 Yb5 N9 84.61(19) . .
O44 Yb5 N9 136.4(2) . .
O6 Fe1 O2 100.6(2) . .
O6 Fe1 O7 92.1(2) . .
O2 Fe1 O7 95.1(2) . .
O6 Fe1 O5 153.0(2) . .
O2 Fe1 O5 105.0(2) . .
O7 Fe1 O5 77.4(2) . .
O6 Fe1 O4 92.6(2) . .
O2 Fe1 O4 78.65(19) . .
O7 Fe1 O4 172.8(2) . .
O5 Fe1 O4 100.6(2) . .
O6 Fe1 N2 79.9(3) . .
O2 Fe1 N2 157.2(2) . .
O7 Fe1 N2 107.7(3) . .
O5 Fe1 N2 79.8(3) . .
O4 Fe1 N2 78.6(2) . .
O8 Fe2 O12 98.6(2) . .
O8 Fe2 O13 96.1(2) . .
O12 Fe2 O13 93.8(2) . .
O8 Fe2 O11 105.3(2) . .
O12 Fe2 O11 155.3(2) . .
O13 Fe2 O11 77.6(2) . .
O8 Fe2 O10 78.7(2) . .
O12 Fe2 O10 91.4(2) . .
O13 Fe2 O10 173.2(2) . .
O11 Fe2 O10 99.3(2) . .
O8 Fe2 N4 158.8(2) . .
O12 Fe2 N4 78.6(3) . .
O13 Fe2 N4 104.9(2) . .
O11 Fe2 N4 81.3(3) . .
O10 Fe2 N4 80.4(2) . .
O19 Fe3 O14 94.7(2) . .
O19 Fe3 O18 92.3(2) . .
O14 Fe3 O18 101.4(3) . .
O19 Fe3 O17 78.5(2) . .
O14 Fe3 O17 104.1(2) . .
O18 Fe3 O17 153.4(3) . .
O19 Fe3 O16 172.7(2) . .
O14 Fe3 O16 78.0(2) . .
O18 Fe3 O16 89.3(3) . .
O17 Fe3 O16 103.0(2) . .
O19 Fe3 N6 107.3(3) . .
O14 Fe3 N6 157.9(3) . .
O18 Fe3 N6 80.1(4) . .
O17 Fe3 N6 79.0(3) . .
O16 Fe3 N6 80.0(3) . .
O24 Fe4 O20 101.8(3) . .
O24 Fe4 O25 92.6(3) . .
O20 Fe4 O25 93.2(2) . .
O24 Fe4 O23 152.5(2) . .
O20 Fe4 O23 104.3(2) . .
O25 Fe4 O23 77.7(2) . .
O24 Fe4 O22 91.8(3) . .
O20 Fe4 O22 77.6(2) . .
O25 Fe4 O22 170.5(2) . .
O23 Fe4 O22 101.9(2) . .
O24 Fe4 N8 79.6(4) . .
O20 Fe4 N8 156.5(3) . .
O25 Fe4 N8 110.1(3) . .
O23 Fe4 N8 79.8(3) . .
O22 Fe4 N8 79.0(3) . .
O30 Fe5 O26 97.1(2) . .
O30 Fe5 O1 93.5(2) . 2_666
O26 Fe5 O1 96.9(2) . 2_666
O30 Fe5 O29 156.0(2) . .
O26 Fe5 O29 106.1(2) . .
O1 Fe5 O29 77.61(19) 2_666 .
O30 Fe5 O28 94.9(2) . .
O26 Fe5 O28 78.0(2) . .
O1 Fe5 O28 170.6(2) 2_666 .
O29 Fe5 O28 96.2(2) . .
O30 Fe5 N10 79.6(3) . .
O26 Fe5 N10 157.2(2) . .
O1 Fe5 N10 105.8(2) 2_666 .
O29 Fe5 N10 81.4(2) . .
O28 Fe5 N10 79.9(2) . .
C5 N1 C1 111.7(7) . .
C5 N1 C3 109.5(7) . .
C1 N1 C3 110.7(8) . .
C5 N1 Yb1 107.1(5) . .
C1 N1 Yb1 110.1(4) . .
C3 N1 Yb1 107.6(4) . .
N1 C1 C2 113.7(8) . .
N1 C1 H1A 108.8 . .
C2 C1 H1A 108.8 . .
N1 C1 H1B 108.8 . .
C2 C1 H1B 108.8 . .
H1A C1 H1B 107.7 . .
O1 C2 C1 108.3(6) . .
O1 C2 Yb1 37.3(3) . .
C1 C2 Yb1 81.9(5) . .
O1 C2 H2A 110.0 . .
C1 C2 H2A 110.0 . .
Yb1 C2 H2A 96.3 . .
O1 C2 H2B 110.0 . .
C1 C2 H2B 110.0 . .
Yb1 C2 H2B 145.8 . .
H2A C2 H2B 108.4 . .
C2 O1 Fe5 132.5(5) . 2_666
C2 O1 Yb1 120.0(4) . .
Fe5 O1 Yb1 106.9(2) 2_666 .
C4 C3 N1 111.4(7) . .
C4 C3 H3A 109.3 . .
N1 C3 H3A 109.3 . .
C4 C3 H3B 109.3 . .
N1 C3 H3B 109.3 . .
H3A C3 H3B 108.0 . .
O2 C4 C3 108.5(7) . .
O2 C4 H4A 110.0 . .
C3 C4 H4A 110.0 . .
O2 C4 H4B 110.0 . .
C3 C4 H4B 110.0 . .
H4A C4 H4B 108.4 . .
C4 O2 Fe1 127.5(5) . .
C4 O2 Yb1 119.5(4) . .
Fe1 O2 Yb1 104.6(2) . .
N1 C5 C6 115.1(8) . .
N1 C5 H5A 108.5 . .
C6 C5 H5A 108.5 . .
N1 C5 H5B 108.5 . .
C6 C5 H5B 108.5 . .
H5A C5 H5B 107.5 . .
O3 C6 C7 113.2(8) . .
O3 C6 C5 111.4(7) . .
C7 C6 C5 114.0(9) . .
O3 C6 H6A 105.8 . .
C7 C6 H6A 105.8 . .
C5 C6 H6A 105.8 . .
C6 O3 Yb1 120.9(5) . .
C6 O3 H3 113(5) . .
Yb1 O3 H3 104(5) . .
C6 C7 H7A 109.5 . .
C6 C7 H7B 109.5 . .
H7A C7 H7B 109.5 . .
C6 C7 H7C 109.5 . .
H7A C7 H7C 109.5 . .
H7B C7 H7C 109.5 . .
C12 N2 C10 112.7(7) . .
C12 N2 C8 113.5(8) . .
C10 N2 C8 113.4(8) . .
C12 N2 Fe1 101.6(6) . .
C10 N2 Fe1 106.1(6) . .
C8 N2 Fe1 108.5(6) . .
C9 C8 N2 115.0(9) . .
C9 C8 H8A 108.5 . .
N2 C8 H8A 108.5 . .
C9 C8 H8B 108.5 . .
N2 C8 H8B 108.5 . .
H8A C8 H8B 107.5 . .
C8 C9 O4 118.5(9) . .
C8 C9 H9A 107.7 . .
O4 C9 H9A 107.7 . .
C8 C9 H9B 107.7 . .
O4 C9 H9B 107.7 . .
H9A C9 H9B 107.1 . .
C9 O4 Fe1 117.4(6) . .
C9 O4 Yb1 129.4(6) . .
Fe1 O4 Yb1 104.1(2) . .
C11 C10 N2 108.0(8) . .
C11 C10 H10A 110.1 . .
N2 C10 H10A 110.1 . .
C11 C10 H10B 110.1 . .
N2 C10 H10B 110.1 . .
H10A C10 H10B 108.4 . .
O5 C11 C10 107.5(7) . .
O5 C11 H11A 110.2 . .
C10 C11 H11A 110.2 . .
O5 C11 H11B 110.2 . .
C10 C11 H11B 110.2 . .
H11A C11 H11B 108.5 . .
C11 O5 Fe1 113.4(5) . .
C11 O5 Yb2 122.6(5) . .
Fe1 O5 Yb2 106.1(2) . .
N2 C12 C13 109.7(7) . .
N2 C12 H12A 109.7 . .
C13 C12 H12A 109.7 . .
N2 C12 H12B 109.7 . .
C13 C12 H12B 109.7 . .
H12A C12 H12B 108.2 . .
O6 C13 C12 109.8(8) . .
O6 C13 C14 110.9(9) . .
C12 C13 C14 109.4(8) . .
O6 C13 H13A 108.9 . .
C12 C13 H13A 108.9 . .
C14 C13 H13A 108.9 . .
C13 O6 Fe1 117.9(5) . .
C13 C14 H14A 109.5 . .
C13 C14 H14B 109.5 . .
H14A C14 H14B 109.5 . .
C13 C14 H14C 109.5 . .
H14A C14 H14C 109.5 . .
H14B C14 H14C 109.5 . .
C17 N3 C15 117.7(10) . .
C17 N3 C19 113.2(10) . .
C15 N3 C19 103.5(8) . .
C17 N3 Yb2 107.8(5) . .
C15 N3 Yb2 106.2(5) . .
C19 N3 Yb2 107.9(8) . .
C16 C15 N3 112.9(8) . .
C16 C15 H15A 109.0 . .
N3 C15 H15A 109.0 . .
C16 C15 H15B 109.0 . .
N3 C15 H15B 109.0 . .
H15A C15 H15B 107.8 . .
O7 C16 C15 111.0(8) . .
O7 C16 H16A 109.4 . .
C15 C16 H16A 109.4 . .
O7 C16 H16B 109.4 . .
C15 C16 H16B 109.4 . .
H16A C16 H16B 108.0 . .
C16 O7 Fe1 128.4(5) . .
C16 O7 Yb2 123.7(5) . .
Fe1 O7 Yb2 107.9(2) . .
N3 C17 C18 119.7(8) . .
N3 C17 H17A 107.4 . .
C18 C17 H17A 107.4 . .
N3 C17 H17B 107.4 . .
C18 C17 H17B 107.4 . .
H17A C17 H17B 106.9 . .
O8 C18 C17 111.6(9) . .
O8 C18 Yb2 38.6(3) . .
C17 C18 Yb2 79.9(6) . .
O8 C18 H18A 116.4 . .
C17 C18 H18A 116.4 . .
Yb2 C18 H18A 116.4 . .
C18 O8 Fe2 129.4(5) . .
C18 O8 Yb2 118.4(5) . .
Fe2 O8 Yb2 105.8(2) . .
C20 C19 N3 114.5(10) . .
C20 C19 H19A 108.6 . .
N3 C19 H19A 108.6 . .
C20 C19 H19B 108.6 . .
N3 C19 H19B 108.6 . .
H19A C19 H19B 107.6 . .
C19 C20 O9 112.1(10) . .
C19 C20 C21 121.5(14) . .
O9 C20 C21 109.8(14) . .
C19 C20 H20A 103.8 . .
O9 C20 H20A 103.8 . .
C21 C20 H20A 103.8 . .
C20 O9 Yb2 121.6(7) . .
C20 O9 H9 100(6) . .
Yb2 O9 H9 110(6) . .
C20 C21 H21A 109.5 . .
C20 C21 H21B 109.5 . .
H21A C21 H21B 109.5 . .
C20 C21 H21C 109.5 . .
H21A C21 H21C 109.5 . .
H21B C21 H21C 109.5 . .
C22 N4 C26 116.0(8) . .
C22 N4 C24 109.2(8) . .
C26 N4 C24 114.8(8) . .
C22 N4 Fe2 108.2(5) . .
C26 N4 Fe2 102.5(5) . .
C24 N4 Fe2 105.2(5) . .
N4 C22 C23 114.2(8) . .
N4 C22 H22A 108.7 . .
C23 C22 H22A 108.7 . .
N4 C22 H22B 108.7 . .
C23 C22 H22B 108.7 . .
H22A C22 H22B 107.6 . .
O10 C23 C22 110.5(8) . .
O10 C23 H23A 109.6 . .
C22 C23 H23A 109.6 . .
O10 C23 H23B 109.6 . .
C22 C23 H23B 109.6 . .
H23A C23 H23B 108.1 . .
C23 O10 Fe2 115.2(5) . .
C23 O10 Yb2 125.6(5) . .
Fe2 O10 Yb2 103.9(2) . .
N4 C24 C25 108.2(7) . .
N4 C24 H24A 110.1 . .
C25 C24 H24A 110.1 . .
N4 C24 H24B 110.1 . .
C25 C24 H24B 110.1 . .
H24A C24 H24B 108.4 . .
O11 C25 C24 108.4(7) . .
O11 C25 H25A 110.0 . .
C24 C25 H25A 110.0 . .
O11 C25 H25B 110.0 . .
C24 C25 H25B 110.0 . .
H25A C25 H25B 108.4 . .
C25 O11 Fe2 112.7(5) . .
C25 O11 Yb3 120.9(5) . .
Fe2 O11 Yb3 105.7(2) . .
N4 C26 C27 109.7(8) . .
N4 C26 H26A 109.7 . .
C27 C26 H26A 109.7 . .
N4 C26 H26B 109.7 . .
C27 C26 H26B 109.7 . .
H26A C26 H26B 108.2 . .
O12 C27 C26 108.0(9) . .
O12 C27 C28 111.6(10) . .
C26 C27 C28 111.4(10) . .
O12 C27 H27A 108.6 . .
C26 C27 H27A 108.6 . .
C28 C27 H27A 108.6 . .
C27 O12 Fe2 119.9(6) . .
C27 C28 H28A 109.5 . .
C27 C28 H28B 109.5 . .
H28A C28 H28B 109.5 . .
C27 C28 H28C 109.5 . .
H28A C28 H28C 109.5 . .
H28B C28 H28C 109.5 . .
C29 N5 C33 110.8(7) . .
C29 N5 C31 111.5(8) . .
C33 N5 C31 111.7(7) . .
C29 N5 Yb3 106.9(5) . .
C33 N5 Yb3 108.0(6) . .
C31 N5 Yb3 107.7(5) . .
N5 C29 C30 111.8(7) . .
N5 C29 H29A 109.3 . .
C30 C29 H29A 109.3 . .
N5 C29 H29B 109.3 . .
C30 C29 H29B 109.3 . .
H29A C29 H29B 107.9 . .
O13 C30 C29 108.5(8) . .
O13 C30 H30A 110.0 . .
C29 C30 H30A 110.0 . .
O13 C30 H30B 110.0 . .
C29 C30 H30B 110.0 . .
H30A C30 H30B 108.4 . .
C30 O13 Fe2 126.9(5) . .
C30 O13 Yb3 125.6(5) . .
Fe2 O13 Yb3 107.1(2) . .
N5 C31 C32 113.3(7) . .
N5 C31 H31A 108.9 . .
C32 C31 H31A 108.9 . .
N5 C31 H31B 108.9 . .
C32 C31 H31B 108.9 . .
H31A C31 H31B 107.7 . .
O14 C32 C31 109.9(7) . .
O14 C32 Yb3 38.9(3) . .
C31 C32 Yb3 83.2(5) . .
O14 C32 H32A 109.7 . .
C31 C32 H32A 109.7 . .
Yb3 C32 H32A 94.0 . .
O14 C32 H32B 109.7 . .
C31 C32 H32B 109.7 . .
Yb3 C32 H32B 147.7 . .
H32A C32 H32B 108.2 . .
C32 O14 Fe3 132.0(4) . .
C32 O14 Yb3 117.7(4) . .
Fe3 O14 Yb3 106.0(2) . .
C34 C33 N5 113.8(8) . .
C34 C33 H33A 108.8 . .
N5 C33 H33A 108.8 . .
C34 C33 H33B 108.8 . .
N5 C33 H33B 108.8 . .
H33A C33 H33B 107.7 . .
O15 C34 C33 108.0(9) . .
O15 C34 C35 114.0(13) . .
C33 C34 C35 111.1(11) . .
O15 C34 H34A 107.8 . .
C33 C34 H34A 107.8 . .
C35 C34 H34A 107.8 . .
C34 O15 Yb3 125.1(7) . .
C34 O15 H15 110(7) . .
Yb3 O15 H15 104(7) . .
C34 C35 H35A 109.5 . .
C34 C35 H35B 109.5 . .
H35A C35 H35B 109.5 . .
C34 C35 H35C 109.5 . .
H35A C35 H35C 109.5 . .
H35B C35 H35C 109.5 . .
C40 N6 C36 114.5(10) . .
C40 N6 C38 111.5(10) . .
C36 N6 C38 112.3(10) . .
C40 N6 Fe3 102.0(7) . .
C36 N6 Fe3 109.2(6) . .
C38 N6 Fe3 106.5(6) . .
N6 C36 C37 112.3(9) . .
N6 C36 H36A 109.1 . .
C37 C36 H36A 109.1 . .
N6 C36 H36B 109.1 . .
C37 C36 H36B 109.1 . .
H36A C36 H36B 107.9 . .
O16 C37 C36 110.1(8) . .
O16 C37 H37A 109.6 . .
C36 C37 H37A 109.6 . .
O16 C37 H37B 109.6 . .
C36 C37 H37B 109.6 . .
H37A C37 H37B 108.2 . .
C37 O16 Fe3 114.7(5) . .
C37 O16 Yb3 127.0(6) . .
Fe3 O16 Yb3 103.8(2) . .
N6 C38 C39 106.1(8) . .
N6 C38 H38A 110.5 . .
C39 C38 H38A 110.5 . .
N6 C38 H38B 110.5 . .
C39 C38 H38B 110.5 . .
H38A C38 H38B 108.7 . .
O17 C39 C38 106.1(8) . .
O17 C39 H39A 110.5 . .
C38 C39 H39A 110.5 . .
O17 C39 H39B 110.5 . .
C38 C39 H39B 110.5 . .
H39A C39 H39B 108.7 . .
C39 O17 Fe3 114.4(6) . .
C39 O17 Yb4 122.3(5) . .
Fe3 O17 Yb4 105.4(2) . .
N6 C40 C41 110.4(10) . .
N6 C40 H40A 109.6 . .
C41 C40 H40A 109.6 . .
N6 C40 H40B 109.6 . .
C41 C40 H40B 109.6 . .
H40A C40 H40B 108.1 . .
O18 C41 C42 108.1(12) . .
O18 C41 C40 110.0(10) . .
C42 C41 C40 115.6(13) . .
O18 C41 H41A 107.6 . .
C42 C41 H41A 107.6 . .
C40 C41 H41A 107.6 . .
C41 O18 Fe3 116.8(8) . .
C41 C42 H42A 109.5 . .
C41 C42 H42B 109.5 . .
H42A C42 H42B 109.5 . .
C41 C42 H42C 109.5 . .
H42A C42 H42C 109.5 . .
H42B C42 H42C 109.5 . .
C45 N7 C43 112.8(7) . .
C45 N7 C47 112.6(7) . .
C43 N7 C47 106.9(6) . .
C45 N7 Yb4 108.6(4) . .
C43 N7 Yb4 106.9(4) . .
C47 N7 Yb4 108.9(5) . .
N7 C43 C44 109.4(6) . .
N7 C43 H43A 109.8 . .
C44 C43 H43A 109.8 . .
N7 C43 H43B 109.8 . .
C44 C43 H43B 109.8 . .
H43A C43 H43B 108.2 . .
O19 C44 C43 108.7(7) . .
O19 C44 H44A 109.9 . .
C43 C44 H44A 109.9 . .
O19 C44 H44B 109.9 . .
C43 C44 H44B 109.9 . .
H44A C44 H44B 108.3 . .
C44 O19 Fe3 126.6(5) . .
C44 O19 Yb4 125.0(5) . .
Fe3 O19 Yb4 107.9(2) . .
N7 C45 C46 113.9(6) . .
N7 C45 H45A 108.8 . .
C46 C45 H45A 108.8 . .
N7 C45 H45B 108.8 . .
C46 C45 H45B 108.8 . .
H45A C45 H45B 107.7 . .
O20 C46 C45 110.8(7) . .
O20 C46 Yb4 39.6(3) . .
C45 C46 Yb4 83.2(5) . .
O20 C46 H46A 109.5 . .
C45 C46 H46A 109.5 . .
Yb4 C46 H46A 148.0 . .
O20 C46 H46B 109.5 . .
C45 C46 H46B 109.5 . .
Yb4 C46 H46B 94.1 . .
H46A C46 H46B 108.1 . .
C46 O20 Fe4 133.2(5) . .
C46 O20 Yb4 116.8(4) . .
Fe4 O20 Yb4 106.0(2) . .
C48 C47 N7 112.1(8) . .
C48 C47 H47A 109.2 . .
N7 C47 H47A 109.2 . .
C48 C47 H47B 109.2 . .
N7 C47 H47B 109.2 . .
H47A C47 H47B 107.9 . .
O21 C48 C47 110.8(9) . .
O21 C48 C49 110.7(12) . .
C47 C48 C49 112.5(14) . .
O21 C48 H48A 107.6 . .
C47 C48 H48A 107.6 . .
C49 C48 H48A 107.6 . .
C48 O21 Yb4 122.1(6) . .
C48 O21 H21 111(6) . .
Yb4 O21 H21 101(6) . .
C48 C49 H49A 109.5 . .
C48 C49 H49B 109.5 . .
H49A C49 H49B 109.5 . .
C48 C49 H49C 109.5 . .
H49A C49 H49C 109.5 . .
H49B C49 H49C 109.5 . .
C52 N8 C54 112.3(9) . .
C52 N8 C50 109.5(11) . .
C54 N8 C50 117.3(10) . .
C52 N8 Fe4 106.4(7) . .
C54 N8 Fe4 101.7(7) . .
C50 N8 Fe4 108.7(6) . .
N8 C50 C51 111.3(9) . .
N8 C50 H50A 109.4 . .
C51 C50 H50A 109.4 . .
N8 C50 H50B 109.4 . .
C51 C50 H50B 109.4 . .
H50A C50 H50B 108.0 . .
O22 C51 C50 110.5(8) . .
O22 C51 H51A 109.5 . .
C50 C51 H51A 109.5 . .
O22 C51 H51B 109.5 . .
C50 C51 H51B 109.5 . .
H51A C51 H51B 108.1 . .
C51 O22 Fe4 115.4(5) . .
C51 O22 Yb4 126.2(5) . .
Fe4 O22 Yb4 103.9(2) . .
N8 C52 C53 108.4(8) . .
N8 C52 H52A 110.0 . .
C53 C52 H52A 110.0 . .
N8 C52 H52B 110.0 . .
C53 C52 H52B 110.0 . .
H52A C52 H52B 108.4 . .
O23 C53 C52 107.3(9) . .
O23 C53 H53A 110.3 . .
C52 C53 H53A 110.3 . .
O23 C53 H53B 110.3 . .
C52 C53 H53B 110.3 . .
H53A C53 H53B 108.5 . .
C53 O23 Fe4 114.1(7) . .
C53 O23 Yb5 122.4(5) . .
Fe4 O23 Yb5 105.6(2) . .
N8 C54 C55 110.2(9) . .
N8 C54 H54A 109.6 . .
C55 C54 H54A 109.6 . .
N8 C54 H54B 109.6 . .
C55 C54 H54B 109.6 . .
H54A C54 H54B 108.1 . .
O24 C55 C54 109.2(11) . .
O24 C55 C56 110.4(12) . .
C54 C55 C56 111.2(12) . .
O24 C55 H55A 108.7 . .
C54 C55 H55A 108.7 . .
C56 C55 H55A 108.7 . .
C55 O24 Fe4 119.7(8) . .
C55 C56 H56A 109.5 . .
C55 C56 H56B 109.5 . .
H56A C56 H56B 109.5 . .
C55 C56 H56C 109.5 . .
H56A C56 H56C 109.5 . .
H56B C56 H56C 109.5 . .
C61 N9 C57 112.6(8) . .
C61 N9 C59 109.0(8) . .
C57 N9 C59 109.7(10) . .
C61 N9 Yb5 106.9(6) . .
C57 N9 Yb5 110.3(5) . .
C59 N9 Yb5 108.1(5) . .
N9 C57 C58 114.2(9) . .
N9 C57 H57A 108.7 . .
C58 C57 H57A 108.7 . .
N9 C57 H57B 108.7 . .
C58 C57 H57B 108.7 . .
H57A C57 H57B 107.6 . .
O25 C58 C57 109.1(7) . .
O25 C58 Yb5 36.6(4) . .
C57 C58 Yb5 83.0(6) . .
O25 C58 H58A 109.9 . .
C57 C58 H58A 109.9 . .
Yb5 C58 H58A 96.6 . .
O25 C58 H58B 109.9 . .
C57 C58 H58B 109.9 . .
Yb5 C58 H58B 145.1 . .
H58A C58 H58B 108.3 . .
C58 O25 Fe4 130.5(5) . .
C58 O25 Yb5 121.0(5) . .
Fe4 O25 Yb5 108.2(2) . .
C60 C59 N9 114.3(9) . .
C60 C59 H59A 108.7 . .
N9 C59 H59A 108.7 . .
C60 C59 H59B 108.7 . .
N9 C59 H59B 108.7 . .
H59A C59 H59B 107.6 . .
C59 C60 O26 112.6(8) . .
C59 C60 H60A 109.1 . .
O26 C60 H60A 109.1 . .
C59 C60 H60B 109.1 . .
O26 C60 H60B 109.1 . .
H60A C60 H60B 107.8 . .
C60 O26 Fe5 125.0(4) . .
C60 O26 Yb5 119.6(4) . .
Fe5 O26 Yb5 104.7(2) . .
N9 C61 C62 118.2(8) . .
N9 C61 H61A 107.8 . .
C62 C61 H61A 107.8 . .
N9 C61 H61B 107.8 . .
C62 C61 H61B 107.8 . .
H61A C61 H61B 107.1 . .
O27 C62 C63 112.7(8) . .
O27 C62 C61 111.3(7) . .
C63 C62 C61 118.8(9) . .
O27 C62 H62A 104.1 . .
C63 C62 H62A 104.1 . .
C61 C62 H62A 104.1 . .
C62 O27 Yb5 121.5(5) . .
C62 O27 H27 112(6) . .
Yb5 O27 H27 107(6) . .
C62 C63 H63A 109.5 . .
C62 C63 H63B 109.5 . .
H63A C63 H63B 109.5 . .
C62 C63 H63C 109.5 . .
H63A C63 H63C 109.5 . .
H63B C63 H63C 109.5 . .
C68 N10 C66 114.2(7) . .
C68 N10 C64 114.8(8) . .
C66 N10 C64 111.8(7) . .
C68 N10 Fe5 103.5(5) . .
C66 N10 Fe5 105.1(5) . .
C64 N10 Fe5 106.3(6) . .
C65 C64 N10 116.7(9) . .
C65 C64 H64A 108.1 . .
N10 C64 H64A 108.1 . .
C65 C64 H64B 108.1 . .
N10 C64 H64B 108.1 . .
H64A C64 H64B 107.3 . .
O28 C65 C64 115.5(9) . .
O28 C65 H65A 122.2 . .
C64 C65 H65A 122.2 . .
C65 O28 Fe5 118.4(6) . .
C65 O28 Yb5 133.0(5) . .
Fe5 O28 Yb5 104.5(2) . .
N10 C66 C67 110.1(7) . .
N10 C66 H66A 109.6 . .
C67 C66 H66A 109.6 . .
N10 C66 H66B 109.6 . .
C67 C66 H66B 109.6 . .
H66A C66 H66B 108.2 . .
O29 C67 C66 107.9(7) . .
O29 C67 H67A 110.1 . .
C66 C67 H67A 110.1 . .
O29 C67 H67B 110.1 . .
C66 C67 H67B 110.1 . .
H67A C67 H67B 108.4 . .
C67 O29 Fe5 114.7(5) . .
C67 O29 Yb1 120.6(4) . 2_666
Fe5 O29 Yb1 105.7(2) . 2_666
N10 C68 C69 107.3(7) . .
N10 C68 H68A 110.2 . .
C69 C68 H68A 110.2 . .
N10 C68 H68B 110.2 . .
C69 C68 H68B 110.2 . .
H68A C68 H68B 108.5 . .
O30 C69 C70 109.4(9) . .
O30 C69 C68 109.4(8) . .
C70 C69 C68 111.1(9) . .
O30 C69 H69A 109.0 . .
C70 C69 H69A 109.0 . .
C68 C69 H69A 109.0 . .
C69 O30 Fe5 118.7(5) . .
C69 C70 H70A 109.5 . .
C69 C70 H70B 109.5 . .
H70A C70 H70B 109.5 . .
C69 C70 H70C 109.5 . .
H70A C70 H70C 109.5 . .
H70B C70 H70C 109.5 . .
O33 N11 O32 122.1(8) . .
O33 N11 O31 120.4(7) . .
O32 N11 O31 117.5(6) . .
N11 O31 Yb1 93.1(4) . .
N11 O32 Yb1 96.5(5) . .
O36 N12 O35 122.0(10) . .
O36 N12 O34 119.4(10) . .
O35 N12 O34 118.5(8) . .
N12 O34 Yb2 93.3(5) . .
N12 O35 Yb2 94.7(5) . .
O39 N13 O38 121.8(11) . .
O39 N13 O37 121.6(11) . .
O38 N13 O37 116.6(8) . .
N13 O37 Yb3 93.2(6) . .
N13 O38 Yb3 96.3(6) . .
O42 N14 O40 119.4(9) . .
O42 N14 O41 122.1(8) . .
O40 N14 O41 118.5(7) . .
N14 O40 Yb4 93.0(5) . .
N14 O41 Yb4 94.7(4) . .
O45 N15 O43 121.6(7) . .
O45 N15 O44 120.1(7) . .
O43 N15 O44 118.3(6) . .
N15 O43 Yb5 94.7(4) . .
N15 O44 Yb5 94.0(5) . .

loop_
_geom_bond_atom_site_label_1
_geom_bond_atom_site_label_2
_geom_bond_distance
_geom_bond_site_symmetry_2
Yb1 O1 2.239(5) .
Yb1 O4 2.242(5) .
Yb1 O29 2.258(5) 2_666
Yb1 O2 2.265(5) .
Yb1 O3 2.364(5) .
Yb1 O32 2.397(5) .
Yb1 O31 2.468(5) .
Yb1 N1 2.542(6) .
Yb2 O10 2.239(5) .
Yb2 O7 2.241(5) .
Yb2 O8 2.251(5) .
Yb2 O5 2.265(5) .
Yb2 O9 2.362(6) .
Yb2 O35 2.431(6) .
Yb2 O34 2.443(6) .
Yb2 N3 2.503(7) .
Yb3 O14 2.226(5) .
Yb3 O16 2.240(5) .
Yb3 O13 2.256(6) .
Yb3 O11 2.260(5) .
Yb3 O15 2.382(7) .
Yb3 O38 2.396(5) .
Yb3 O37 2.449(6) .
Yb3 N5 2.534(7) .
Yb4 O22 2.230(5) .
Yb4 O20 2.233(5) .
Yb4 O19 2.249(5) .
Yb4 O17 2.275(5) .
Yb4 O21 2.388(6) .
Yb4 O41 2.389(5) .
Yb4 O40 2.441(6) .
Yb4 N7 2.527(6) .
Yb5 O28 2.220(5) .
Yb5 O25 2.233(6) .
Yb5 O26 2.262(4) .
Yb5 O23 2.267(5) .
Yb5 O27 2.369(5) .
Yb5 O43 2.424(5) .
Yb5 O44 2.428(6) .
Yb5 N9 2.563(6) .
Fe1 O6 1.970(5) .
Fe1 O2 1.977(5) .
Fe1 O7 1.992(5) .
Fe1 O5 2.016(5) .
Fe1 O4 2.018(5) .
Fe1 N2 2.210(7) .
Fe2 O8 1.963(5) .
Fe2 O12 1.969(6) .
Fe2 O13 1.988(5) .
Fe2 O11 2.025(5) .
Fe2 O10 2.029(5) .
Fe2 N4 2.206(7) .
Fe3 O19 1.960(5) .
Fe3 O14 1.978(5) .
Fe3 O18 1.980(7) .
Fe3 O17 2.006(6) .
Fe3 O16 2.027(5) .
Fe3 N6 2.213(8) .
Fe4 O24 1.956(7) .
Fe4 O20 1.974(5) .
Fe4 O25 1.981(5) .
Fe4 O23 2.018(6) .
Fe4 O22 2.037(5) .
Fe4 N8 2.244(8) .
Fe5 O30 1.976(6) .
Fe5 O26 1.984(5) .
Fe5 O1 1.993(4) 2_666
Fe5 O29 2.007(5) .
Fe5 O28 2.035(5) .
Fe5 N10 2.206(7) .
N1 C5 1.457(11) .
N1 C1 1.460(11) .
N1 C3 1.503(11) .
C1 C2 1.498(11) .
C1 H1A 0.9900 .
C1 H1B 0.9900 .
C2 O1 1.430(8) .
C2 H2A 0.9900 .
C2 H2B 0.9900 .
O1 Fe5 1.994(4) 2_666
C3 C4 1.490(12) .
C3 H3A 0.9900 .
C3 H3B 0.9900 .
C4 O2 1.427(9) .
C4 H4A 0.9900 .
C4 H4B 0.9900 .
C5 C6 1.509(13) .
C5 H5A 0.9900 .
C5 H5B 0.9900 .
C6 O3 1.440(9) .
C6 C7 1.496(14) .
C6 H6A 1.0000 .
O3 H3 0.89(4) .
C7 H7A 0.9800 .
C7 H7B 0.9800 .
C7 H7C 0.9800 .
N2 C12 1.477(12) .
N2 C10 1.495(11) .
N2 C8 1.509(11) .
C8 C9 1.374(14) .
C8 H8A 0.9900 .
C8 H8B 0.9900 .
C9 O4 1.379(12) .
C9 H9A 0.9900 .
C9 H9B 0.9900 .
C10 C11 1.494(13) .
C10 H10A 0.9900 .
C10 H10B 0.9900 .
C11 O5 1.429(9) .
C11 H11A 0.9900 .
C11 H11B 0.9900 .
C12 C13 1.521(14) .
C12 H12A 0.9900 .
C12 H12B 0.9900 .
C13 O6 1.421(11) .
C13 C14 1.536(12) .
C13 H13A 1.0000 .
C14 H14A 0.9800 .
C14 H14B 0.9800 .
C14 H14C 0.9800 .
N3 C17 1.442(13) .
N3 C15 1.458(10) .
N3 C19 1.510(16) .
C15 C16 1.433(14) .
C15 H15A 0.9900 .
C15 H15B 0.9900 .
C16 O7 1.409(9) .
C16 H16A 0.9900 .
C16 H16B 0.9900 .
C17 C18 1.453(14) .
C17 H17A 0.9900 .
C17 H17B 0.9900 .
C18 O8 1.410(9) .
C18 H18A 1.0000 .
C19 C20 1.396(17) .
C19 H19A 0.9900 .
C19 H19B 0.9900 .
C20 O9 1.451(13) .
C20 C21 1.49(2) .
C20 H20A 1.0000 .
O9 H9 0.93(4) .
C21 H21A 0.9800 .
C21 H21B 0.9800 .
C21 H21C 0.9800 .
N4 C22 1.481(12) .
N4 C26 1.485(12) .
N4 C24 1.495(12) .
C22 C23 1.512(13) .
C22 H22A 0.9900 .
C22 H22B 0.9900 .
C23 O10 1.413(11) .
C23 H23A 0.9900 .
C23 H23B 0.9900 .
C24 C25 1.529(14) .
C24 H24A 0.9900 .
C24 H24B 0.9900 .
C25 O11 1.422(9) .
C25 H25A 0.9900 .
C25 H25B 0.9900 .
C26 C27 1.501(15) .
C26 H26A 0.9900 .
C26 H26B 0.9900 .
C27 O12 1.426(11) .
C27 C28 1.527(15) .
C27 H27A 1.0000 .
C28 H28A 0.9800 .
C28 H28B 0.9800 .
C28 H28C 0.9800 .
N5 C29 1.490(12) .
N5 C33 1.494(13) .
N5 C31 1.505(11) .
C29 C30 1.514(13) .
C29 H29A 0.9900 .
C29 H29B 0.9900 .
C30 O13 1.425(9) .
C30 H30A 0.9900 .
C30 H30B 0.9900 .
C31 C32 1.517(11) .
C31 H31A 0.9900 .
C31 H31B 0.9900 .
C32 O14 1.405(9) .
C32 H32A 0.9900 .
C32 H32B 0.9900 .
C33 C34 1.483(16) .
C33 H33A 0.9900 .
C33 H33B 0.9900 .
C34 O15 1.424(13) .
C34 C35 1.490(16) .
C34 H34A 1.0000 .
O15 H15 0.92(4) .
C35 H35A 0.9800 .
C35 H35B 0.9800 .
C35 H35C 0.9800 .
N6 C40 1.451(16) .
N6 C36 1.472(12) .
N6 C38 1.487(14) .
C36 C37 1.549(14) .
C36 H36A 0.9900 .
C36 H36B 0.9900 .
C37 O16 1.405(11) .
C37 H37A 0.9900 .
C37 H37B 0.9900 .
C38 C39 1.529(16) .
C38 H38A 0.9900 .
C38 H38B 0.9900 .
C39 O17 1.413(9) .
C39 H39A 0.9900 .
C39 H39B 0.9900 .
C40 C41 1.530(19) .
C40 H40A 0.9900 .
C40 H40B 0.9900 .
C41 O18 1.435(14) .
C41 C42 1.529(18) .
C41 H41A 1.0000 .
C42 H42A 0.9800 .
C42 H42B 0.9800 .
C42 H42C 0.9800 .
N7 C45 1.469(10) .
N7 C43 1.476(9) .
N7 C47 1.480(11) .
C43 C44 1.501(12) .
C43 H43A 0.9900 .
C43 H43B 0.9900 .
C44 O19 1.432(9) .
C44 H44A 0.9900 .
C44 H44B 0.9900 .
C45 C46 1.507(11) .
C45 H45A 0.9900 .
C45 H45B 0.9900 .
C46 O20 1.398(9) .
C46 H46A 0.9900 .
C46 H46B 0.9900 .
C47 C48 1.472(15) .
C47 H47A 0.9900 .
C47 H47B 0.9900 .
C48 O21 1.436(12) .
C48 C49 1.49(2) .
C48 H48A 1.0000 .
O21 H21 0.91(4) .
C49 H49A 0.9800 .
C49 H49B 0.9800 .
C49 H49C 0.9800 .
N8 C52 1.436(14) .
N8 C54 1.501(16) .
N8 C50 1.507(13) .
C50 C51 1.507(12) .
C50 H50A 0.9900 .
C50 H50B 0.9900 .
C51 O22 1.420(11) .
C51 H51A 0.9900 .
C51 H51B 0.9900 .
C52 C53 1.565(17) .
C52 H52A 0.9900 .
C52 H52B 0.9900 .
C53 O23 1.420(10) .
C53 H53A 0.9900 .
C53 H53B 0.9900 .
C54 C55 1.512(18) .
C54 H54A 0.9900 .
C54 H54B 0.9900 .
C55 O24 1.438(13) .
C55 C56 1.535(19) .
C55 H55A 1.0000 .
C56 H56A 0.9800 .
C56 H56B 0.9800 .
C56 H56C 0.9800 .
N9 C61 1.438(12) .
N9 C57 1.458(12) .
N9 C59 1.480(11) .
C57 C58 1.461(13) .
C57 H57A 0.9900 .
C57 H57B 0.9900 .
C58 O25 1.427(10) .
C58 H58A 0.9900 .
C58 H58B 0.9900 .
C59 C60 1.422(13) .
C59 H59A 0.9900 .
C59 H59B 0.9900 .
C60 O26 1.433(9) .
C60 H60A 0.9900 .
C60 H60B 0.9900 .
C61 C62 1.460(13) .
C61 H61A 0.9900 .
C61 H61B 0.9900 .
C62 O27 1.434(9) .
C62 C63 1.453(14) .
C62 H62A 1.0000 .
O27 H27 0.86(4) .
C63 H63A 0.9800 .
C63 H63B 0.9800 .
C63 H63C 0.9800 .
N10 C68 1.490(11) .
N10 C66 1.499(11) .
N10 C64 1.507(11) .
C64 C65 1.421(15) .
C64 H64A 0.9900 .
C64 H64B 0.9900 .
C65 O28 1.358(11) .
C65 H65A 0.9500 .
C66 C67 1.528(13) .
C66 H66A 0.9900 .
C66 H66B 0.9900 .
C67 O29 1.422(9) .
C67 H67A 0.9900 .
C67 H67B 0.9900 .
O29 Yb1 2.258(5) 2_666
C68 C69 1.566(13) .
C68 H68A 0.9900 .
C68 H68B 0.9900 .
C69 O30 1.427(12) .
C69 C70 1.538(14) .
C69 H69A 1.0000 .
C70 H70A 0.9800 .
C70 H70B 0.9800 .
C70 H70C 0.9800 .
N11 O33 1.232(8) .
N11 O32 1.267(8) .
N11 O31 1.268(9) .
N12 O36 1.252(11) .
N12 O35 1.259(10) .
N12 O34 1.290(10) .
N13 O39 1.211(10) .
N13 O38 1.264(11) .
N13 O37 1.285(11) .
N14 O42 1.240(9) .
N14 O40 1.257(9) .
N14 O41 1.285(10) .
N15 O45 1.246(8) .
N15 O43 1.252(8) .
N15 O44 1.271(8) .

loop_
_geom_hbond_atom_site_label_D
_geom_hbond_atom_site_label_H
_geom_hbond_atom_site_label_A
_geom_hbond_distance_DH
_geom_hbond_distance_HA
_geom_hbond_distance_DA
_geom_hbond_angle_DHA
O3 H3 O6 0.89(4) 1.70(4) 2.584(7) 176(8)
O9 H9 O12 0.93(4) 1.63(4) 2.554(8) 168(9)
O15 H15 O18 0.92(4) 1.62(5) 2.528(9) 166(11)
O21 H21 O24 0.91(4) 1.66(4) 2.557(8) 168(9)
O27 H27 O30 0.86(4) 1.70(4) 2.550(7) 166(8)

loop_
_platon_squeeze_void_nr
_platon_squeeze_void_average_x
_platon_squeeze_void_average_y
_platon_squeeze_void_average_z
_platon_squeeze_void_volume
_platon_squeeze_void_count_electrons
_platon_squeeze_void_content
1 0.000 0.000 0.000 99 44 '1 MeCN '
2 -0.008 0.500 0.489 1767 421 '20 MeCN '
